data_2244076
loop_
_publ_author_name
'Mahesha, Ninganayaka'
'Kiran Kumar, Haruvegowda'
'Yathirajan, Hemmige S.'
'Foro, Sabine'
'Abdelbaky, Mohammed S. M.'
'Garcia-Granda, Santiago'

_publ_section_title
;
 Crystal structures of six 4-(4-nitrophenyl)piperazin-1-ium salts
;
_journal_coeditor_code EX2056
_journal_issue 5
_journal_name_full 'Acta Crystallographica Section E'
_journal_page_first
;
;
_journal_paper_doi 10.1107/S2056989022004157
_journal_volume 78
_journal_year 2022
_chemical_formula_iupac 'C10 H14 N3 O2 +, C7 H4 I O2 -, 2H2 O'
_chemical_formula_moiety 'C10 H14 N3 O2 +, C7 H4 I O2 -, 2(H2 O)'
_chemical_formula_sum 'C17 H22 I N3 O6'
_chemical_formula_weight 491.28
_chemical_name_systematic
;
4-(4-Nitrophenyl)piperazin-1-ium 4-iodobenzoate dihydrate
;
_space_group_IT_number 2
_space_group_name_Hall '-P 1'
_space_group_name_H-M_alt 'P -1'
_symmetry_cell_setting triclinic
_symmetry_space_group_name_Hall '-P 1'
_symmetry_space_group_name_H-M 'P -1'
_atom_sites_solution_hydrogens mixed
_audit_conform_dict_name cif_core.dic
_audit_conform_dict_version 2.4.5
_audit_creation_method 'WinGX routine CIF_UPDATE'
_cell_angle_alpha 94.985(5)
_cell_angle_beta 95.331(5)
_cell_angle_gamma 104.875(6)
_cell_formula_units_Z 2
_cell_length_a 7.7652(4)
_cell_length_b 9.2852(5)
_cell_length_c 13.9300(10)
_cell_measurement_reflns_used 6331
_cell_measurement_temperature 293(2)
_cell_measurement_theta_max 25.348
_cell_measurement_theta_min 2.575
_cell_volume 960.09(10)
_computing_cell_refinement
;
CrysAlis RED (Oxford Diffraction, 2009)
;
_computing_data_collection
;
CrysAlis CCD (Oxford Diffraction, 2009)
;
_computing_data_reduction
;
CrysAlis RED (Oxford Diffraction, 2009)
;
_computing_molecular_graphics
;
Mercury (Macrae <i>et al.</i>,  2020)
;
_computing_publication_material
;
SHELXL2014 (Sheldrick, 2015b), PLATON (Spek, 2020) and publCIF
(Westrip, 2010)
;
_computing_structure_refinement
;
SHELXL2014 (Sheldrick, 2015b)
;
_computing_structure_solution
;
SHELXT (Sheldrick, 2015a)
;
_diffrn_ambient_temperature 293(2)
_diffrn_detector 'Sapphire CCD'
_diffrn_measured_fraction_theta_full 0.999
_diffrn_measured_fraction_theta_max 0.999
_diffrn_measurement_device_type 'Oxford Diffraction Xcalibur'
_diffrn_measurement_method '\w scans'
_diffrn_radiation_probe x-ray
_diffrn_radiation_type MoK\a
_diffrn_radiation_wavelength 0.71073
_diffrn_reflns_av_R_equivalents 0.0174
_diffrn_reflns_av_unetI/netI 0.0259
_diffrn_reflns_limit_h_max 9
_diffrn_reflns_limit_h_min -8
_diffrn_reflns_limit_k_max 9
_diffrn_reflns_limit_k_min -11
_diffrn_reflns_limit_l_max 16
_diffrn_reflns_limit_l_min -14
_diffrn_reflns_number 6331
_diffrn_reflns_theta_full 25.242
_diffrn_reflns_theta_max 25.348
_diffrn_reflns_theta_min 2.575
_exptl_absorpt_coefficient_mu 1.707
_exptl_absorpt_correction_T_max 0.711
_exptl_absorpt_correction_T_min 0.458
_exptl_absorpt_correction_type multi-scan
_exptl_absorpt_process_details
;
(CrysAlis RED; Oxford Diffraction, 2009)
;
_exptl_crystal_colour brown
_exptl_crystal_density_diffrn 1.699
_exptl_crystal_density_method 'not measured'
_exptl_crystal_description prism
_exptl_crystal_F_000 492
_exptl_crystal_size_max 0.48
_exptl_crystal_size_mid 0.48
_exptl_crystal_size_min 0.2
_refine_diff_density_max 0.541
_refine_diff_density_min -0.656
_refine_ls_extinction_method none
_refine_ls_goodness_of_fit_ref 1.029
_refine_ls_hydrogen_treatment mixed
_refine_ls_matrix_type full
_refine_ls_number_constraints 0
_refine_ls_number_parameters 262
_refine_ls_number_reflns 3513
_refine_ls_number_restraints 6
_refine_ls_restrained_S_all 1.029
_refine_ls_R_factor_all 0.0386
_refine_ls_R_factor_gt 0.0287
_refine_ls_shift/su_max 0
_refine_ls_shift/su_mean 0
_refine_ls_structure_factor_coef Fsqd
_refine_ls_weighting_details 'w=1/[\s^2^(Fo^2^)+(0.0319P)^2^+0.5892P] where P=(Fo^2^+2Fc^2^)/3'
_refine_ls_weighting_scheme calc
_refine_ls_wR_factor_gt 0.0651
_refine_ls_wR_factor_ref 0.069
_reflns_number_gt 2952
_reflns_number_total 3518
_reflns_threshold_expression 'I > 2\s(I)'
_cod_data_source_file ex2056sup1.cif
_cod_data_source_block II
_cod_database_code 2244076

loop_
_symmetry_equiv_pos_as_xyz
'x, y, z'
'-x, -y, -z'

loop_
_atom_site_type_symbol
_atom_site_label
_atom_site_fract_x
_atom_site_fract_y
_atom_site_fract_z
_atom_site_U_iso_or_equiv
_atom_site_adp_type
_atom_site_calc_flag
_atom_site_occupancy
_atom_site_disorder_assembly
_atom_site_disorder_group
O O1 0.9211(3) 0.7945(3) 0.5327(2) 0.0765(8) Uani d 1 . .
O O2 0.6869(3) 0.6415(3) 0.5706(2) 0.0702(7) Uani d 1 . .
N N1 0.3324(3) 1.0055(2) 0.29012(17) 0.0344(5) Uani d 1 . .
N N2 0.1277(3) 1.1016(3) 0.13972(19) 0.0404(6) Uani d 1 . .
N N3 0.7583(4) 0.7448(3) 0.52680(19) 0.0471(6) Uani d 1 . .
C C1 0.4369(3) 0.9384(3) 0.34660(19) 0.0311(6) Uani d 1 . .
C C2 0.6239(4) 0.9794(3) 0.3495(2) 0.0421(7) Uani d 1 . .
H H2 0.678241 1.049839 0.310458 0.051 Uiso calc 1 . .
C C3 0.7273(4) 0.9175(3) 0.4087(2) 0.0434(7) Uani d 1 . .
H H3 0.851637 0.947138 0.411003 0.052 Uiso calc 1 . .
C C4 0.6475(4) 0.8107(3) 0.4653(2) 0.0348(6) Uani d 1 . .
C C5 0.4638(4) 0.7665(3) 0.4644(2) 0.0407(7) Uani d 1 . .
H H5 0.411197 0.694461 0.502907 0.049 Uiso calc 1 . .
C C6 0.3609(4) 0.8297(3) 0.4063(2) 0.0390(7) Uani d 1 . .
H H6 0.236893 0.800552 0.405831 0.047 Uiso calc 1 . .
C C7 0.4203(4) 1.1048(3) 0.2222(2) 0.0412(7) Uani d 1 . .
H H7A 0.448427 1.044706 0.168453 0.049 Uiso calc 1 . .
H H7B 0.532139 1.170403 0.255077 0.049 Uiso calc 1 . .
C C8 0.3038(4) 1.1984(3) 0.1836(2) 0.0439(7) Uani d 1 . .
H H8A 0.287569 1.267775 0.236 0.053 Uiso calc 1 . .
H H8B 0.361796 1.256375 0.135285 0.053 Uiso calc 1 . .
C C9 0.0381(4) 1.0095(4) 0.2115(2) 0.0456(7) Uani d 1 . .
H H9A -0.07676 0.945606 0.181239 0.055 Uiso calc 1 . .
H H9B 0.016429 1.074515 0.264773 0.055 Uiso calc 1 . .
C C10 0.1531(4) 0.9144(3) 0.2497(2) 0.0413(7) Uani d 1 . .
H H10A 0.096206 0.859686 0.299686 0.05 Uiso calc 1 . .
H H10B 0.163241 0.841846 0.19758 0.05 Uiso calc 1 . .
I I1 0.92211(3) 0.44728(3) 0.33815(2) 0.05798(10) Uani d 1 . .
O O3 0.4459(3) 0.7894(2) 0.01595(18) 0.0503(6) Uani d 1 . .
O O4 0.2183(3) 0.6411(2) 0.07685(16) 0.0463(5) Uani d 1 . .
C C11 0.5106(3) 0.6368(3) 0.1340(2) 0.0321(6) Uani d 1 . .
C C12 0.6798(4) 0.6390(3) 0.1072(2) 0.0387(7) Uani d 1 . .
H H12 0.71341 0.676998 0.050132 0.046 Uiso calc 1 . .
C C13 0.7975(4) 0.5851(3) 0.1648(2) 0.0411(7) Uani d 1 . .
H H13 0.909115 0.584052 0.146196 0.049 Uiso calc 1 . .
C C14 0.7470(4) 0.5326(3) 0.2509(2) 0.0376(7) Uani d 1 . .
C C15 0.5813(4) 0.5331(3) 0.2798(2) 0.0398(7) Uani d 1 . .
H H15 0.550434 0.499714 0.338523 0.048 Uiso calc 1 . .
C C16 0.4631(4) 0.5834(3) 0.2208(2) 0.0378(7) Uani d 1 . .
H H16 0.350345 0.581695 0.238875 0.045 Uiso calc 1 . .
C C17 0.3825(4) 0.6931(3) 0.0705(2) 0.0356(6) Uani d 1 . .
O O5 0.7577(3) 0.0174(2) 0.02906(17) 0.0446(5) Uani d 1 . .
O O6 0.0304(3) 0.3341(3) 0.06807(19) 0.0529(6) Uani d 1 . .
H H21 0.144(5) 1.051(4) 0.0882(19) 0.063 Uiso d 1 . .
H H22 0.076(4) 1.162(3) 0.116(3) 0.063 Uiso d 1 . .
H H1W 0.671(4) -0.051(3) 0.032(3) 0.063 Uiso d 1 . .
H H2W 0.711(5) 0.084(3) 0.022(3) 0.063 Uiso d 1 . .
H H4W 0.100(4) 0.414(3) 0.080(3) 0.063 Uiso d 1 . .
H H3W -0.052(4) 0.326(4) 0.027(2) 0.063 Uiso d 1 . .

loop_
_atom_site_aniso_label
_atom_site_aniso_U_11
_atom_site_aniso_U_22
_atom_site_aniso_U_33
_atom_site_aniso_U_12
_atom_site_aniso_U_13
_atom_site_aniso_U_23
O1 0.0437(15) 0.0752(18) 0.108(2) 0.0122(13) -0.0192(14) 0.0400(16)
O2 0.0633(16) 0.0754(18) 0.0786(18) 0.0200(13) 0.0033(13) 0.0469(15)
N1 0.0300(12) 0.0321(13) 0.0391(13) 0.0054(10) -0.0037(10) 0.0090(10)
N2 0.0420(14) 0.0388(15) 0.0413(15) 0.0159(11) -0.0066(12) 0.0072(11)
N3 0.0496(17) 0.0450(16) 0.0461(15) 0.0151(13) -0.0076(13) 0.0084(13)
C1 0.0328(14) 0.0280(14) 0.0316(14) 0.0093(11) -0.0008(11) 0.0009(11)
C2 0.0340(15) 0.0433(17) 0.0496(18) 0.0067(13) 0.0047(13) 0.0196(14)
C3 0.0279(15) 0.0464(18) 0.0548(19) 0.0086(13) -0.0010(13) 0.0115(15)
C4 0.0369(15) 0.0344(15) 0.0332(15) 0.0118(12) -0.0029(12) 0.0049(12)
C5 0.0422(17) 0.0417(17) 0.0383(16) 0.0087(13) 0.0047(13) 0.0139(13)
C6 0.0292(14) 0.0443(17) 0.0430(17) 0.0073(12) 0.0016(12) 0.0118(13)
C7 0.0353(15) 0.0389(17) 0.0459(17) 0.0034(13) -0.0040(13) 0.0148(14)
C8 0.0483(18) 0.0350(16) 0.0447(17) 0.0078(14) -0.0075(14) 0.0095(13)
C9 0.0354(16) 0.055(2) 0.0479(18) 0.0160(14) -0.0023(14) 0.0103(15)
C10 0.0297(15) 0.0401(17) 0.0524(18) 0.0071(13) -0.0035(13) 0.0110(14)
I1 0.05063(15) 0.06217(17) 0.06139(16) 0.01852(11) -0.01269(10) 0.01870(11)
O3 0.0370(11) 0.0400(12) 0.0758(16) 0.0088(9) 0.0016(11) 0.0276(11)
O4 0.0283(11) 0.0460(12) 0.0629(14) 0.0073(9) -0.0016(10) 0.0134(10)
C11 0.0290(14) 0.0241(14) 0.0415(16) 0.0059(11) -0.0004(12) 0.0023(12)
C12 0.0376(16) 0.0394(16) 0.0431(17) 0.0138(13) 0.0088(13) 0.0119(13)
C13 0.0315(15) 0.0436(17) 0.0516(19) 0.0157(13) 0.0044(13) 0.0082(14)
C14 0.0336(15) 0.0306(15) 0.0458(17) 0.0078(12) -0.0064(13) 0.0047(13)
C15 0.0421(17) 0.0365(16) 0.0373(16) 0.0043(13) 0.0025(13) 0.0068(13)
C16 0.0288(14) 0.0356(16) 0.0471(17) 0.0062(12) 0.0048(13) 0.0018(13)
C17 0.0328(15) 0.0241(14) 0.0475(17) 0.0073(12) -0.0011(13) -0.0012(12)
O5 0.0345(11) 0.0374(13) 0.0610(14) 0.0094(9) -0.0027(10) 0.0111(11)
O6 0.0442(13) 0.0383(12) 0.0735(17) 0.0097(10) -0.0123(11) 0.0164(12)

loop_
_atom_type_symbol
_atom_type_description
_atom_type_scat_dispersion_real
_atom_type_scat_dispersion_imag
_atom_type_scat_source
C C 0.0033 0.0016 'International Tables Vol C Tables 4.2.6.8 and 6.1.1.4'
H H 0 0 'International Tables Vol C Tables 4.2.6.8 and 6.1.1.4'
I I -0.4742 1.8119 'International Tables Vol C Tables 4.2.6.8 and 6.1.1.4'
N N 0.0061 0.0033 'International Tables Vol C Tables 4.2.6.8 and 6.1.1.4'
O O 0.0106 0.006 'International Tables Vol C Tables 4.2.6.8 and 6.1.1.4'

loop_
_geom_angle_atom_site_label_1
_geom_angle_atom_site_label_2
_geom_angle_atom_site_label_3
_geom_angle_site_symmetry_1
_geom_angle_site_symmetry_3
_geom_angle
_geom_angle_publ_flag
C1 N1 C10 . . 117.2(2) ?
C1 N1 C7 . . 117.8(2) ?
C10 N1 C7 . . 112.8(2) ?
C8 N2 C9 . . 110.6(2) ?
C8 N2 H21 . . 108(3) ?
C9 N2 H21 . . 115(3) ?
C8 N2 H22 . . 104(3) ?
C9 N2 H22 . . 118(3) ?
H21 N2 H22 . . 101(3) ?
O2 N3 O1 . . 122.5(3) ?
O2 N3 C4 . . 119.1(3) ?
O1 N3 C4 . . 118.4(3) ?
N1 C1 C2 . . 121.1(2) ?
N1 C1 C6 . . 121.5(2) ?
C2 C1 C6 . . 117.4(2) ?
C3 C2 C1 . . 120.9(3) ?
C3 C2 H2 . . 119.6 ?
C1 C2 H2 . . 119.6 ?
C2 C3 C4 . . 119.9(3) ?
C2 C3 H3 . . 120.1 ?
C4 C3 H3 . . 120.1 ?
C5 C4 C3 . . 121.2(3) ?
C5 C4 N3 . . 119.5(3) ?
C3 C4 N3 . . 119.3(3) ?
C6 C5 C4 . . 118.9(3) ?
C6 C5 H5 . . 120.5 ?
C4 C5 H5 . . 120.5 ?
C5 C6 C1 . . 121.8(3) ?
C5 C6 H6 . . 119.1 ?
C1 C6 H6 . . 119.1 ?
N1 C7 C8 . . 111.9(2) ?
N1 C7 H7A . . 109.2 ?
C8 C7 H7A . . 109.2 ?
N1 C7 H7B . . 109.2 ?
C8 C7 H7B . . 109.2 ?
H7A C7 H7B . . 107.9 ?
N2 C8 C7 . . 110.2(2) ?
N2 C8 H8A . . 109.6 ?
C7 C8 H8A . . 109.6 ?
N2 C8 H8B . . 109.6 ?
C7 C8 H8B . . 109.6 ?
H8A C8 H8B . . 108.1 ?
N2 C9 C10 . . 110.3(2) ?
N2 C9 H9A . . 109.6 ?
C10 C9 H9A . . 109.6 ?
N2 C9 H9B . . 109.6 ?
C10 C9 H9B . . 109.6 ?
H9A C9 H9B . . 108.1 ?
N1 C10 C9 . . 111.5(2) ?
N1 C10 H10A . . 109.3 ?
C9 C10 H10A . . 109.3 ?
N1 C10 H10B . . 109.3 ?
C9 C10 H10B . . 109.3 ?
H10A C10 H10B . . 108 ?
C16 C11 C12 . . 119.5(3) ?
C16 C11 C17 . . 120.4(2) ?
C12 C11 C17 . . 120.1(2) ?
C13 C12 C11 . . 120.4(3) ?
C13 C12 H12 . . 119.8 ?
C11 C12 H12 . . 119.8 ?
C12 C13 C14 . . 119.0(3) ?
C12 C13 H13 . . 120.5 ?
C14 C13 H13 . . 120.5 ?
C15 C14 C13 . . 121.4(3) ?
C15 C14 I1 . . 119.1(2) ?
C13 C14 I1 . . 119.6(2) ?
C16 C15 C14 . . 119.2(3) ?
C16 C15 H15 . . 120.4 ?
C14 C15 H15 . . 120.4 ?
C15 C16 C11 . . 120.5(3) ?
C15 C16 H16 . . 119.8 ?
C11 C16 H16 . . 119.8 ?
O4 C17 O3 . . 125.0(3) ?
O4 C17 C11 . . 116.9(2) ?
O3 C17 C11 . . 118.1(2) ?
H1W O5 H2W . . 101(4) ?
H4W O6 H3W . . 117(4) ?

loop_
_geom_bond_atom_site_label_1
_geom_bond_atom_site_label_2
_geom_bond_site_symmetry_2
_geom_bond_distance
_geom_bond_publ_flag
O1 N3 . 1.222(3) ?
O2 N3 . 1.221(3) ?
N1 C1 . 1.376(3) ?
N1 C10 . 1.462(3) ?
N1 C7 . 1.469(4) ?
N2 C8 . 1.473(4) ?
N2 C9 . 1.479(4) ?
N2 H21 . 0.859(18) ?
N2 H22 . 0.850(18) ?
N3 C4 . 1.440(4) ?
C1 C2 . 1.400(4) ?
C1 C6 . 1.410(4) ?
C2 C3 . 1.361(4) ?
C2 H2 . 0.93 ?
C3 C4 . 1.378(4) ?
C3 H3 . 0.93 ?
C4 C5 . 1.378(4) ?
C5 C6 . 1.357(4) ?
C5 H5 . 0.93 ?
C6 H6 . 0.93 ?
C7 C8 . 1.502(4) ?
C7 H7A . 0.97 ?
C7 H7B . 0.97 ?
C8 H8A . 0.97 ?
C8 H8B . 0.97 ?
C9 C10 . 1.503(4) ?
C9 H9A . 0.97 ?
C9 H9B . 0.97 ?
C10 H10A . 0.97 ?
C10 H10B . 0.97 ?
I1 C14 . 2.090(3) ?
O3 C17 . 1.257(3) ?
O4 C17 . 1.257(3) ?
C11 C16 . 1.391(4) ?
C11 C12 . 1.395(4) ?
C11 C17 . 1.493(4) ?
C12 C13 . 1.377(4) ?
C12 H12 . 0.93 ?
C13 C14 . 1.386(4) ?
C13 H13 . 0.93 ?
C14 C15 . 1.385(4) ?
C15 C16 . 1.372(4) ?
C15 H15 . 0.93 ?
C16 H16 . 0.93 ?
O5 H1W . 0.805(18) ?
O5 H2W . 0.805(18) ?
O6 H4W . 0.795(18) ?
O6 H3W . 0.800(18) ?

loop_
_geom_hbond_atom_site_label_D
_geom_hbond_atom_site_label_H
_geom_hbond_atom_site_label_A
_geom_hbond_site_symmetry_A
_geom_hbond_distance_DH
_geom_hbond_distance_HA
_geom_hbond_distance_DA
_geom_hbond_angle_DHA
_geom_hbond_publ_flag
N2 H21 O5 2_665 0.859(18) 1.99(2) 2.825(4) 164(4) yes
N2 H22 O6 1_565 0.850(18) 1.88(2) 2.702(3) 163(4) yes
C3 H3 O1 2_776 0.93 2.59 3.275(4) 130.6 yes
C13 H13 O4 1_655 0.93 2.62 3.526(4) 166.1 yes
C15 H15 O2 2_666 0.93 2.49 3.311(4) 147.4 yes
O5 H1W O3 1_545 0.805(18) 1.96(2) 2.756(3) 170(4) yes
O5 H2W O3 2_665 0.805(18) 1.96(2) 2.753(3) 166(4) yes
O6 H4W O4 . 0.795(18) 2.08(2) 2.836(3) 160(4) yes
O6 H3W O4 2_565 0.800(18) 1.95(2) 2.728(3) 165(4) yes

loop_
_geom_torsion_atom_site_label_1
_geom_torsion_atom_site_label_2
_geom_torsion_atom_site_label_3
_geom_torsion_atom_site_label_4
_geom_torsion_site_symmetry_1
_geom_torsion_site_symmetry_2
_geom_torsion_site_symmetry_3
_geom_torsion_site_symmetry_4
_geom_torsion
_geom_torsion_publ_flag
C10 N1 C1 C2 . . . . 148.6(3) ?
C7 N1 C1 C2 . . . . 8.9(4) ?
C10 N1 C1 C6 . . . . -33.7(4) ?
C7 N1 C1 C6 . . . . -173.4(3) ?
N1 C1 C2 C3 . . . . 177.1(3) ?
C6 C1 C2 C3 . . . . -0.8(4) ?
C1 C2 C3 C4 . . . . 1.3(5) ?
C2 C3 C4 C5 . . . . -1.0(5) ?
C2 C3 C4 N3 . . . . 179.3(3) ?
O2 N3 C4 C5 . . . . 6.3(4) ?
O1 N3 C4 C5 . . . . -173.9(3) ?
O2 N3 C4 C3 . . . . -173.9(3) ?
O1 N3 C4 C3 . . . . 5.8(4) ?
C3 C4 C5 C6 . . . . 0.1(5) ?
N3 C4 C5 C6 . . . . 179.8(3) ?
C4 C5 C6 C1 . . . . 0.4(5) ?
N1 C1 C6 C5 . . . . -178.0(3) ?
C2 C1 C6 C5 . . . . -0.1(4) ?
C1 N1 C7 C8 . . . . -166.2(2) ?
C10 N1 C7 C8 . . . . 52.5(3) ?
C9 N2 C8 C7 . . . . 58.1(3) ?
N1 C7 C8 N2 . . . . -54.7(3) ?
C8 N2 C9 C10 . . . . -58.5(3) ?
C1 N1 C10 C9 . . . . 165.8(3) ?
C7 N1 C10 C9 . . . . -52.6(3) ?
N2 C9 C10 N1 . . . . 55.3(4) ?
C16 C11 C12 C13 . . . . 1.6(4) ?
C17 C11 C12 C13 . . . . -179.0(3) ?
C11 C12 C13 C14 . . . . -1.7(4) ?
C12 C13 C14 C15 . . . . 0.1(4) ?
C12 C13 C14 I1 . . . . 179.0(2) ?
C13 C14 C15 C16 . . . . 1.6(4) ?
I1 C14 C15 C16 . . . . -177.4(2) ?
C14 C15 C16 C11 . . . . -1.6(4) ?
C12 C11 C16 C15 . . . . 0.0(4) ?
C17 C11 C16 C15 . . . . -179.3(3) ?
C16 C11 C17 O4 . . . . -26.0(4) ?
C12 C11 C17 O4 . . . . 154.6(3) ?
C16 C11 C17 O3 . . . . 153.1(3) ?
C12 C11 C17 O3 . . . . -26.2(4) ?

_cod_database_fobs_code 2244076
